data_4024242
loop_
_publ_author_name
'Chunli Li'
'Jianwu Shi'
'Li Xu'
'Yangguang Wang'
'Yanxiang Cheng'
'Hua Wang'

_publ_section_title
;
Syntheses and Crystal Structures of Fused Thiophenes: [7]Helicene and
Double Helicene, a D2-Symmetric Dimer of
3,3'-Bis(dithieno[2,3-b:3',2'-d]thiophene)
;
_journal_name_full 'Journal of Organic Chemistry'
_journal_page_first 408
_journal_page_last 411
_journal_paper_doi 10.1021/jo802080g
_journal_volume 74
_journal_year 2009
_chemical_formula_sum 'C44 H40 S12 Si4'
_chemical_formula_weight 1065.84
_chemical_name_systematic
; 
 ? 
;
_space_group_IT_number 2
_symmetry_cell_setting triclinic
_symmetry_space_group_name_Hall '-P 1'
_symmetry_space_group_name_H-M 'P -1'
_atom_sites_solution_hydrogens geom
_atom_sites_solution_primary direct
_atom_sites_solution_secondary difmap
_audit_creation_method SHELXL-97
_cell_angle_alpha 74.483(16)
_cell_angle_beta 78.083(18)
_cell_angle_gamma 85.768(19)
_cell_formula_units_Z 2
_cell_length_a 10.928(10)
_cell_length_b 14.441(14)
_cell_length_c 18.117(18)
_cell_measurement_reflns_used 795
_cell_measurement_temperature 296(2)
_cell_measurement_theta_max 18.22
_cell_measurement_theta_min 2.30
_cell_volume 2695(4)
_computing_cell_refinement 'Bruker SMART'
_computing_data_collection 'Bruker SMART'
_computing_data_reduction 'Bruker SAINT'
_computing_molecular_graphics 'Bruker SHELXTL'
_computing_publication_material 'Bruker SHELXTL'
_computing_structure_refinement 'SHELXL-97 (Sheldrick, 1997)'
_computing_structure_solution 'SHELXS-97 (Sheldrick,1990)'
_diffrn_ambient_temperature 296(2)
_diffrn_measured_fraction_theta_full 0.989
_diffrn_measured_fraction_theta_max 0.989
_diffrn_measurement_device_type 'CCD area detector'
_diffrn_measurement_method 'phi and omega scans'
_diffrn_radiation_monochromator graphite
_diffrn_radiation_source 'fine-focus sealed tube'
_diffrn_radiation_type MoK\a
_diffrn_radiation_wavelength 0.71073
_diffrn_reflns_av_R_equivalents 0.2167
_diffrn_reflns_av_sigmaI/netI 0.7223
_diffrn_reflns_limit_h_max 9
_diffrn_reflns_limit_h_min -12
_diffrn_reflns_limit_k_max 17
_diffrn_reflns_limit_k_min -16
_diffrn_reflns_limit_l_max 21
_diffrn_reflns_limit_l_min -20
_diffrn_reflns_number 13494
_diffrn_reflns_theta_full 25.00
_diffrn_reflns_theta_max 25.00
_diffrn_reflns_theta_min 2.38
_exptl_absorpt_coefficient_mu 0.605
_exptl_absorpt_correction_T_max 0.9589
_exptl_absorpt_correction_T_min 0.9309
_exptl_absorpt_correction_type multi-scan
_exptl_absorpt_process_details SADABS
_exptl_crystal_colour Organge
_exptl_crystal_density_diffrn 1.313
_exptl_crystal_density_method 'not measured'
_exptl_crystal_description Needle
_exptl_crystal_F_000 1104
_exptl_crystal_size_max 0.12
_exptl_crystal_size_mid 0.10
_exptl_crystal_size_min 0.07
_refine_diff_density_max 1.120
_refine_diff_density_min -0.485
_refine_diff_density_rms 0.131
_refine_ls_extinction_coef 0.02482(11)
_refine_ls_extinction_expression Fc^*^=kFc[1+0.001xFc^2^\l^3^/sin(2\q)]^-1/4^
_refine_ls_extinction_method SHELXL
_refine_ls_goodness_of_fit_ref 1.010
_refine_ls_hydrogen_treatment constr
_refine_ls_matrix_type full
_refine_ls_number_parameters 542
_refine_ls_number_reflns 9381
_refine_ls_number_restraints 204
_refine_ls_restrained_S_all 1.000
_refine_ls_R_factor_all 0.3988
_refine_ls_R_factor_gt 0.1351
_refine_ls_shift/su_max 0.012
_refine_ls_shift/su_mean 0.001
_refine_ls_structure_factor_coef Fsqd
_refine_ls_weighting_details 'calc w=1/[\s^2^(Fo^2^)+(0.1000P)^2^+0.0000P] where P=(Fo^2^+2Fc^2^)/3'
_refine_ls_weighting_scheme calc
_refine_ls_wR_factor_gt 0.2525
_refine_ls_wR_factor_ref 0.3675
_reflns_number_gt 2069
_reflns_number_total 9381
_reflns_threshold_expression >2sigma(I)
_cod_data_source_file jo802080g_si_005.cif
_cod_data_source_block njy1
_cod_depositor_comments
;
The following automatic conversions were performed:
'_symmetry_cell_setting' value 'Triclinic' changed to 'triclinic'
according to '/home/saulius/struct/CIF-dictionaries/cif_core.dic'
dictionary named 'cif_core.dic' version 2.4.1 from
2010-06-29.

'_exptl_absorpt_correction_type' value 'Multi-scan' changed
to 'multi-scan' according to
'/home/saulius/struct/CIF-dictionaries/cif_core.dic' dictionary named
'cif_core.dic' version 2.4.1 from 2010-06-29.

Automatic conversion script
Id: cif_fix_enum 1527 2010-12-29 10:47:43Z saulius 
;
_cod_original_sg_symbol_H-M P-1
_cod_database_code 4024242

loop_
_symmetry_equiv_pos_as_xyz
'x, y, z'
'-x, -y, -z'

loop_
_atom_site_label
_atom_site_type_symbol
_atom_site_fract_x
_atom_site_fract_y
_atom_site_fract_z
_atom_site_U_iso_or_equiv
_atom_site_adp_type
_atom_site_occupancy
_atom_site_symmetry_multiplicity
_atom_site_calc_flag
_atom_site_refinement_flags
_atom_site_disorder_assembly
_atom_site_disorder_group
S1 S 0.45171(5) 0.79987(4) -0.40008(3) 0.1028(2) Uani 1 1 d . . .
S2 S 0.50487(5) 0.93963(3) -0.30138(3) 0.07434(19) Uani 1 1 d . . .
S3 S 0.47165(4) 0.93526(2) -0.12564(2) 0.04819(14) Uani 1 1 d . . .
S4 S -0.02930(3) 0.73473(2) 0.02379(2) 0.05444(14) Uani 1 1 d . . .
S5 S -0.19449(4) 0.89824(3) 0.08581(3) 0.06783(16) Uani 1 1 d . . .
S6 S -0.14408(4) 1.06596(3) 0.15581(3) 0.06173(16) Uani 1 1 d . . .
S7 S 0.58750(4) 0.39934(2) -0.15904(3) 0.06248(17) Uani 1 1 d . . .
S8 S 0.34200(4) 0.39293(2) -0.03236(3) 0.06649(18) Uani 1 1 d . . .
S9 S 0.16272(4) 0.54359(2) 0.03510(2) 0.05545(15) Uani 1 1 d . . .
S10 S 0.51681(3) 0.83949(2) 0.06262(2) 0.04705(13) Uani 1 1 d . . .
S11 S 0.45213(4) 0.83705(3) 0.23996(2) 0.06496(16) Uani 1 1 d . . .
S12 S 0.20432(5) 0.81849(3) 0.36907(3) 0.0934(2) Uani 1 1 d . . .
Si1 Si 0.34198(5) 0.60592(4) -0.39388(3) 0.1026(2) Uani 1 1 d D . .
Si2 Si 0.05508(4) 1.16565(3) 0.21007(3) 0.06658(19) Uani 1 1 d D . .
Si3 Si 0.78856(5) 0.52296(3) -0.28482(3) 0.0657(2) Uani 1 1 d D . .
Si4 Si -0.08918(6) 0.78663(4) 0.40479(3) 0.1092(3) Uani 1 1 d D . .
C1 C 0.18505(12) 0.63874(14) -0.41361(11) 0.1358(10) Uani 1 1 d D . .
H1A H 0.1863 0.7012 -0.4496 0.204 Uiso 1 1 calc R . .
H1B H 0.1283 0.6399 -0.3657 0.204 Uiso 1 1 calc R . .
H1C H 0.1581 0.5924 -0.4359 0.204 Uiso 1 1 calc R . .
C2 C 0.45324(18) 0.63113(16) -0.49010(9) 0.1760(12) Uani 1 1 d D . .
H2A H 0.4399 0.6958 -0.5194 0.264 Uiso 1 1 calc R . .
H2B H 0.4393 0.5871 -0.5188 0.264 Uiso 1 1 calc R . .
H2C H 0.5376 0.6234 -0.4815 0.264 Uiso 1 1 calc R . .
C3 C 0.34371(19) 0.48471(10) -0.32426(10) 0.1216(10) Uani 1 1 d D . .
H3A H 0.2819 0.4833 -0.2779 0.182 Uiso 1 1 calc R . .
H3B H 0.4249 0.4715 -0.3108 0.182 Uiso 1 1 calc R . .
H3C H 0.3253 0.4370 -0.3482 0.182 Uiso 1 1 calc R . .
C4 C 0.38329(15) 0.69532(10) -0.34409(9) 0.06554(7) Uani 1 1 d U . .
C5 C 0.36497(14) 0.68837(10) -0.26739(8) 0.06160(7) Uani 1 1 d U . .
H5A H 0.3268 0.6354 -0.2305 0.074 Uiso 1 1 calc R . .
C6 C 0.40732(13) 0.76713(9) -0.24498(8) 0.04393(7) Uani 1 1 d U . .
C7 C 0.45407(17) 0.83446(13) -0.31511(10) 0.09116(7) Uani 1 1 d U . .
C8 C 0.41203(12) 0.79882(9) -0.17811(7) 0.03897(7) Uani 1 1 d U . .
C9 C 0.46577(13) 0.89026(9) -0.20207(7) 0.04346(7) Uani 1 1 d U . .
C10 C 0.38004(12) 0.76638(8) -0.09861(7) 0.03364(7) Uani 1 1 d U . .
C11 C 0.41205(11) 0.82837(8) -0.05800(6) 0.02452(6) Uani 1 1 d U . .
C12 C 0.12562(12) 0.73440(9) 0.02751(7) 0.03844(7) Uani 1 1 d U . .
C13 C 0.15954(12) 0.80555(8) 0.05577(7) 0.03353(7) Uani 1 1 d U . .
C14 C -0.05861(13) 0.83049(9) 0.06384(7) 0.04167(7) Uani 1 1 d U . .
C15 C 0.04815(14) 0.86563(10) 0.07463(8) 0.05450(7) Uani 1 1 d U . .
C16 C 0.02114(13) 0.94861(9) 0.10650(8) 0.04655(7) Uani 1 1 d U . .
C17 C -0.10453(14) 0.97000(9) 0.11806(8) 0.05010(7) Uani 1 1 d U . .
C18 C 0.08881(13) 1.01081(8) 0.13071(7) 0.04259(7) Uani 1 1 d U . .
H18A H 0.1753 1.0107 0.1254 0.051 Uiso 1 1 calc R . .
C19 C 0.00390(11) 1.07271(7) 0.16399(6) 0.02155(6) Uani 1 1 d U . .
C20 C 0.22138(12) 1.18989(14) 0.17286(15) 0.2293(12) Uani 1 1 d D . .
H20A H 0.2465 1.2362 0.1959 0.344 Uiso 1 1 calc R . .
H20B H 0.2358 1.2148 0.1171 0.344 Uiso 1 1 calc R . .
H20C H 0.2692 1.1314 0.1859 0.344 Uiso 1 1 calc R . .
C21 C 0.0462(3) 1.10702(13) 0.31391(7) 0.2626(15) Uani 1 1 d D . .
H21A H 0.0710 1.1512 0.3391 0.394 Uiso 1 1 calc R . .
H21B H 0.1010 1.0515 0.3196 0.394 Uiso 1 1 calc R . .
H21C H -0.0381 1.0876 0.3375 0.394 Uiso 1 1 calc R . .
C22 C -0.03150(18) 1.28070(9) 0.18729(14) 0.1635(13) Uani 1 1 d D . .
H22A H -0.0030 1.3248 0.2112 0.245 Uiso 1 1 calc R . .
H22B H -0.1193 1.2702 0.2071 0.245 Uiso 1 1 calc R . .
H22C H -0.0174 1.3071 0.1317 0.245 Uiso 1 1 calc R . .
C23 C 0.80475(19) 0.65455(8) -0.33073(10) 0.1084(9) Uani 1 1 d D . .
H23A H 0.8743 0.6653 -0.3740 0.163 Uiso 1 1 calc R . .
H23B H 0.8188 0.6861 -0.2929 0.163 Uiso 1 1 calc R . .
H23C H 0.7296 0.6800 -0.3489 0.163 Uiso 1 1 calc R . .
C24 C 0.75313(15) 0.46169(9) -0.35498(7) 0.0880(8) Uani 1 1 d D . .
H24A H 0.7449 0.3941 -0.3307 0.132 Uiso 1 1 calc R . .
H24B H 0.8198 0.4717 -0.3999 0.132 Uiso 1 1 calc R . .
H24C H 0.6763 0.4874 -0.3708 0.132 Uiso 1 1 calc R . .
C25 C 0.93276(11) 0.46298(11) -0.26045(12) 0.1283(10) Uani 1 1 d D . .
H25A H 0.9183 0.3957 -0.2375 0.192 Uiso 1 1 calc R . .
H25B H 0.9600 0.4904 -0.2239 0.192 Uiso 1 1 calc R . .
H25C H 0.9961 0.4712 -0.3070 0.192 Uiso 1 1 calc R . .
C26 C 0.65086(12) 0.50876(9) -0.20130(7) 0.04016(7) Uani 1 1 d U . .
C27 C 0.58298(12) 0.57915(9) -0.17117(7) 0.04094(7) Uani 1 1 d U . .
H27A H 0.6058 0.6433 -0.1881 0.049 Uiso 1 1 calc R . .
C28 C 0.47706(12) 0.54750(9) -0.11323(7) 0.03897(7) Uani 1 1 d U . .
C29 C 0.46734(13) 0.44593(9) -0.10379(7) 0.04371(7) Uani 1 1 d U . .
C30 C 0.36895(12) 0.57914(8) -0.06755(7) 0.03453(7) Uani 1 1 d U . .
C31 C 0.29122(12) 0.50684(8) -0.02179(7) 0.03655(7) Uani 1 1 d U . .
C32 C 0.32422(12) 0.67361(8) -0.05732(7) 0.03486(7) Uani 1 1 d U . .
C33 C 0.21459(13) 0.66130(9) -0.00132(8) 0.05033(7) Uani 1 1 d U . .
C34 C 0.38933(12) 0.82358(8) 0.01937(7) 0.03184(7) Uani 1 1 d U . .
C35 C 0.27865(12) 0.81818(8) 0.07475(7) 0.03756(7) Uani 1 1 d U . .
C36 C 0.29556(12) 0.82193(8) 0.15213(7) 0.03408(7) Uani 1 1 d U . .
C37 C 0.42024(13) 0.83482(9) 0.15006(7) 0.04028(7) Uani 1 1 d U . .
C38 C 0.22022(13) 0.81401(9) 0.22942(7) 0.03990(7) Uani 1 1 d U . .
C39 C 0.08962(14) 0.80267(10) 0.26467(8) 0.05822(7) Uani 1 1 d U . .
H39A H 0.0289 0.7968 0.2371 0.070 Uiso 1 1 calc R . .
C40 C 0.29260(14) 0.82109(10) 0.28027(8) 0.05685(7) Uani 1 1 d U . .
C41 C 0.06263(16) 0.80127(11) 0.34103(9) 0.07273(7) Uani 1 1 d U . .
C42 C -0.20913(13) 0.8237(2) 0.34123(9) 0.2009(18) Uani 1 1 d D . .
H42A H -0.2002 0.7838 0.3057 0.301 Uiso 1 1 calc R . .
H42B H -0.1972 0.8896 0.3122 0.301 Uiso 1 1 calc R . .
H42C H -0.2914 0.8167 0.3733 0.301 Uiso 1 1 calc R . .
C43 C -0.1181(2) 0.65711(9) 0.45210(13) 0.1444(13) Uani 1 1 d D . .
H43A H -0.0599 0.6325 0.4861 0.217 Uiso 1 1 calc R . .
H43B H -0.1074 0.6224 0.4127 0.217 Uiso 1 1 calc R . .
H43C H -0.2020 0.6495 0.4819 0.217 Uiso 1 1 calc R . .
C44 C -0.0928(2) 0.85571(10) 0.47781(8) 0.1756(14) Uani 1 1 d D . .
H44A H -0.0301 0.8303 0.5084 0.263 Uiso 1 1 calc R . .
H44B H -0.1737 0.8506 0.5114 0.263 Uiso 1 1 calc R . .
H44C H -0.0764 0.9220 0.4515 0.263 Uiso 1 1 calc R . .

loop_
_atom_site_aniso_label
_atom_site_aniso_U_11
_atom_site_aniso_U_22
_atom_site_aniso_U_33
_atom_site_aniso_U_23
_atom_site_aniso_U_13
_atom_site_aniso_U_12
S1 0.1326(4) 0.0990(3) 0.0859(3) -0.0206(3) -0.0398(3) -0.0195(3)
S2 0.0897(3) 0.0453(2) 0.0825(3) -0.0112(2) -0.0084(3) -0.0096(2)
S3 0.0410(2) 0.02262(15) 0.0842(2) -0.01900(15) -0.01177(19) -0.00349(16)
S4 0.0187(2) 0.04858(17) 0.1105(3) -0.04336(15) -0.01308(18) -0.00599(16)
S5 0.0281(2) 0.0648(2) 0.1295(3) -0.04975(19) -0.0289(2) 0.01016(19)
S6 0.0457(3) 0.04473(19) 0.1073(3) -0.03692(17) -0.0274(2) 0.0195(2)
S7 0.0648(3) 0.02130(16) 0.0975(3) -0.02136(17) -0.0030(3) 0.0092(2)
S8 0.0687(3) 0.02153(17) 0.1030(3) -0.01814(18) 0.0004(3) -0.0017(2)
S9 0.0464(3) 0.03155(17) 0.0893(3) -0.02389(16) -0.0008(2) -0.01092(18)
S10 0.0324(2) 0.03150(16) 0.0901(2) -0.02358(14) -0.03061(16) 0.00025(15)
S11 0.0747(3) 0.0471(2) 0.0878(2) -0.02233(17) -0.0420(2) -0.0024(2)
S12 0.1220(4) 0.0790(3) 0.0692(3) -0.0040(3) -0.0158(3) -0.0036(3)
Si1 0.0934(4) 0.1018(3) 0.1469(4) -0.0794(2) -0.0409(3) 0.0066(3)
Si2 0.0576(3) 0.0387(2) 0.1147(3) -0.03801(19) -0.0214(3) 0.0090(2)
Si3 0.0721(4) 0.0316(2) 0.0916(3) -0.0209(2) -0.0090(3) 0.0090(2)
Si4 0.1271(6) 0.0840(4) 0.0938(4) -0.0202(3) 0.0237(4) 0.0029(4)
C1 0.1035(14) 0.0990(14) 0.2303(19) -0.0449(13) -0.0969(12) 0.0276(13)
C2 0.134(2) 0.2556(19) 0.1702(16) -0.1594(12) 0.0423(16) -0.0188(17)
C3 0.1106(16) 0.1159(13) 0.1609(16) -0.0711(11) -0.0439(13) 0.0362(13)
C4 0.06557(10) 0.06545(10) 0.06562(10) -0.01699(7) -0.01272(8) -0.00129(8)
C5 0.06148(10) 0.06161(10) 0.06168(10) -0.01590(7) -0.01193(8) -0.00121(8)
C6 0.04387(10) 0.04379(10) 0.04408(10) -0.01135(7) -0.00848(8) -0.00071(8)
C7 0.09122(10) 0.09119(10) 0.09122(10) -0.02376(7) -0.01780(8) -0.00171(8)
C8 0.03886(10) 0.03891(10) 0.03912(10) -0.00999(7) -0.00772(8) -0.00067(8)
C9 0.04351(10) 0.04346(10) 0.04356(10) -0.01143(7) -0.00853(8) -0.00085(8)
C10 0.03338(10) 0.03363(10) 0.03388(10) -0.00868(7) -0.00660(8) -0.00053(8)
C11 0.02443(10) 0.02417(10) 0.02481(10) -0.00629(7) -0.00451(8) -0.00035(8)
C12 0.03842(10) 0.03844(10) 0.03853(10) -0.01005(7) -0.00753(8) -0.00063(8)
C13 0.03347(10) 0.03340(10) 0.03371(10) -0.00864(7) -0.00654(8) -0.00062(8)
C14 0.04133(10) 0.04179(10) 0.04198(10) -0.01096(7) -0.00815(8) -0.00071(8)
C15 0.05453(10) 0.05442(10) 0.05472(10) -0.01430(7) -0.01077(8) -0.00115(8)
C16 0.04667(10) 0.04640(10) 0.04685(10) -0.01245(7) -0.00912(8) -0.00106(8)
C17 0.05010(10) 0.04990(10) 0.05036(10) -0.01310(7) -0.00968(8) -0.00103(8)
C18 0.04248(10) 0.04266(10) 0.04269(10) -0.01101(7) -0.00844(8) -0.00095(8)
C19 0.02163(10) 0.02129(10) 0.02162(10) -0.00563(7) -0.00400(8) -0.00004(8)
C20 0.0501(13) 0.2694(15) 0.460(3) -0.2704(12) -0.0068(14) -0.0492(11)
C21 0.632(4) 0.1071(12) 0.0831(12) -0.0075(9) -0.1147(15) -0.1601(15)
C22 0.185(2) 0.0427(9) 0.233(2) -0.0495(11) 0.023(2) 0.0584(13)
C23 0.1430(19) 0.0421(9) 0.1060(14) -0.0234(9) 0.0549(14) 0.0068(12)
C24 0.0866(14) 0.0717(10) 0.1083(13) -0.0408(8) -0.0062(11) 0.0111(11)
C25 0.0312(10) 0.0580(10) 0.316(2) -0.0647(12) -0.0718(11) 0.0375(9)
C26 0.04042(10) 0.03995(10) 0.04032(10) -0.01063(7) -0.00798(8) -0.00067(8)
C27 0.04109(10) 0.04069(10) 0.04108(10) -0.01063(7) -0.00803(8) -0.00072(8)
C28 0.03897(10) 0.03883(10) 0.03914(10) -0.01018(7) -0.00754(8) -0.00078(8)
C29 0.04352(10) 0.04364(10) 0.04389(10) -0.01132(7) -0.00830(8) -0.00071(8)
C30 0.03456(10) 0.03446(10) 0.03464(10) -0.00892(7) -0.00688(8) -0.00069(8)
C31 0.03634(10) 0.03630(10) 0.03681(10) -0.00940(7) -0.00679(8) -0.00060(8)
C32 0.03502(10) 0.03468(10) 0.03509(10) -0.00937(7) -0.00678(8) -0.00077(8)
C33 0.05038(10) 0.05018(10) 0.05049(10) -0.01310(7) -0.00982(8) -0.00107(8)
C34 0.03170(10) 0.03153(10) 0.03207(10) -0.00793(7) -0.00618(8) -0.00035(8)
C35 0.03771(10) 0.03740(10) 0.03769(10) -0.00978(7) -0.00748(8) -0.00074(8)
C36 0.03421(10) 0.03378(10) 0.03436(10) -0.00897(7) -0.00665(8) -0.00086(8)
C37 0.04039(10) 0.04014(10) 0.04041(10) -0.01060(7) -0.00787(8) -0.00083(8)
C38 0.04003(10) 0.03957(10) 0.04019(10) -0.01050(7) -0.00769(8) -0.00093(8)
C39 0.05826(10) 0.05800(10) 0.05842(10) -0.01515(7) -0.01129(8) -0.00115(8)
C40 0.05682(10) 0.05668(10) 0.05693(10) -0.01454(7) -0.01098(8) -0.00107(8)
C41 0.07281(10) 0.07268(10) 0.07271(10) -0.01884(7) -0.01410(8) -0.00138(8)
C42 0.0511(15) 0.407(4) 0.122(2) -0.060(2) 0.0136(14) 0.024(2)
C43 0.187(2) 0.0635(12) 0.147(2) -0.0006(13) 0.0134(19) -0.0088(15)
C44 0.262(3) 0.0940(13) 0.1352(17) -0.0590(11) 0.0654(19) 0.0400(17)

loop_
_atom_type_symbol
_atom_type_description
_atom_type_scat_dispersion_real
_atom_type_scat_dispersion_imag
_atom_type_scat_source
C C 0.0033 0.0016 'International Tables Vol C Tables 4.2.6.8 and 6.1.1.4'
H H 0.0000 0.0000 'International Tables Vol C Tables 4.2.6.8 and 6.1.1.4'
Si Si 0.0817 0.0704 'International Tables Vol C Tables 4.2.6.8 and 6.1.1.4'
S S 0.1246 0.1234 'International Tables Vol C Tables 4.2.6.8 and 6.1.1.4'

loop_
_geom_angle_atom_site_label_1
_geom_angle_atom_site_label_2
_geom_angle_atom_site_label_3
_geom_angle
_geom_angle_site_symmetry_1
_geom_angle_site_symmetry_3
_geom_angle_publ_flag
C4 S1 C7 89.25(10) . . ?
C9 S2 C7 88.44(9) . . ?
C9 S3 C11 91.62(9) . . ?
C12 S4 C14 91.06(7) . . ?
C14 S5 C17 88.31(10) . . ?
C19 S6 C17 89.75(7) . . ?
C26 S7 C29 91.90(9) . . ?
C29 S8 C31 88.90(8) . . ?
C31 S9 C33 89.21(8) . . ?
C37 S10 C34 91.86(10) . . ?
C37 S11 C40 88.81(9) . . ?
C40 S12 C41 93.68(10) . . ?
C1 Si1 C3 110.83(9) . . ?
C1 Si1 C2 107.38(11) . . ?
C3 Si1 C2 119.55(10) . . ?
C1 Si1 C4 106.76(10) . . ?
C3 Si1 C4 107.11(11) . . ?
C2 Si1 C4 104.37(10) . . ?
C20 Si2 C21 103.99(13) . . ?
C20 Si2 C22 107.70(10) . . ?
C21 Si2 C22 115.94(11) . . ?
C20 Si2 C19 109.73(10) . . ?
C21 Si2 C19 106.85(10) . . ?
C22 Si2 C19 112.25(10) . . ?
C25 Si3 C24 102.77(9) . . ?
C25 Si3 C23 113.67(9) . . ?
C24 Si3 C23 110.20(10) . . ?
C25 Si3 C26 115.50(9) . . ?
C24 Si3 C26 107.96(9) . . ?
C23 Si3 C26 106.56(7) . . ?
C41 Si4 C44 107.99(11) . . ?
C41 Si4 C43 110.02(9) . . ?
C44 Si4 C43 111.57(11) . . ?
C41 Si4 C42 107.14(11) . . ?
C44 Si4 C42 115.61(13) . . ?
C43 Si4 C42 104.35(13) . . ?
Si1 C1 H1A 109.5 . . ?
Si1 C1 H1B 109.5 . . ?
H1A C1 H1B 109.5 . . ?
Si1 C1 H1C 109.5 . . ?
H1A C1 H1C 109.5 . . ?
H1B C1 H1C 109.5 . . ?
Si1 C2 H2A 109.5 . . ?
Si1 C2 H2B 109.5 . . ?
H2A C2 H2B 109.5 . . ?
Si1 C2 H2C 109.5 . . ?
H2A C2 H2C 109.5 . . ?
H2B C2 H2C 109.5 . . ?
Si1 C3 H3A 109.5 . . ?
Si1 C3 H3B 109.5 . . ?
H3A C3 H3B 109.5 . . ?
Si1 C3 H3C 109.5 . . ?
H3A C3 H3C 109.5 . . ?
H3B C3 H3C 109.5 . . ?
C5 C4 S1 113.05(14) . . ?
C5 C4 Si1 128.08(12) . . ?
S1 C4 Si1 118.87(11) . . ?
C4 C5 C6 116.64(13) . . ?
C4 C5 H5A 121.7 . . ?
C6 C5 H5A 121.7 . . ?
C7 C6 C8 112.91(15) . . ?
C7 C6 C5 105.61(15) . . ?
C8 C6 C5 141.41(11) . . ?
C6 C7 S1 115.40(16) . . ?
C6 C7 S2 113.32(15) . . ?
S1 C7 S2 131.29(10) . . ?
C10 C8 C9 112.43(13) . . ?
C10 C8 C6 138.51(13) . . ?
C9 C8 C6 109.06(11) . . ?
C8 C9 S3 112.32(10) . . ?
C8 C9 S2 116.22(11) . . ?
S3 C9 S2 131.32(10) . . ?
C8 C10 C11 114.18(12) . . ?
C8 C10 C32 124.49(13) . . ?
C11 C10 C32 121.24(12) . . ?
C34 C11 C10 131.06(11) . . ?
C34 C11 S3 119.13(10) . . ?
C10 C11 S3 109.13(11) . . ?
C13 C12 C33 124.69(14) . . ?
C13 C12 S4 115.00(10) . . ?
C33 C12 S4 120.28(12) . . ?
C12 C13 C35 128.47(12) . . ?
C12 C13 C15 108.97(14) . . ?
C35 C13 C15 122.17(14) . . ?
C15 C14 S4 112.78(11) . . ?
C15 C14 S5 114.21(13) . . ?
S4 C14 S5 132.74(10) . . ?
C14 C15 C16 111.68(13) . . ?
C14 C15 C13 111.94(15) . . ?
C16 C15 C13 136.23(15) . . ?
C17 C16 C18 112.07(14) . . ?
C17 C16 C15 110.82(14) . . ?
C18 C16 C15 137.08(14) . . ?
C16 C17 S6 113.76(12) . . ?
C16 C17 S5 114.70(12) . . ?
S6 C17 S5 131.41(10) . . ?
C19 C18 C16 108.50(14) . . ?
C19 C18 H18A 125.7 . . ?
C16 C18 H18A 125.7 . . ?
C18 C19 S6 115.40(11) . . ?
C18 C19 Si2 122.65(11) . . ?
S6 C19 Si2 121.83(7) . . ?
Si2 C20 H20A 109.5 . . ?
Si2 C20 H20B 109.5 . . ?
H20A C20 H20B 109.5 . . ?
Si2 C20 H20C 109.5 . . ?
H20A C20 H20C 109.5 . . ?
H20B C20 H20C 109.5 . . ?
Si2 C21 H21A 109.5 . . ?
Si2 C21 H21B 109.5 . . ?
H21A C21 H21B 109.5 . . ?
Si2 C21 H21C 109.5 . . ?
H21A C21 H21C 109.5 . . ?
H21B C21 H21C 109.5 . . ?
Si2 C22 H22A 109.5 . . ?
Si2 C22 H22B 109.5 . . ?
H22A C22 H22B 109.5 . . ?
Si2 C22 H22C 109.5 . . ?
H22A C22 H22C 109.5 . . ?
H22B C22 H22C 109.5 . . ?
Si3 C23 H23A 109.5 . . ?
Si3 C23 H23B 109.5 . . ?
H23A C23 H23B 109.5 . . ?
Si3 C23 H23C 109.5 . . ?
H23A C23 H23C 109.5 . . ?
H23B C23 H23C 109.5 . . ?
Si3 C24 H24A 109.5 . . ?
Si3 C24 H24B 109.5 . . ?
H24A C24 H24B 109.5 . . ?
Si3 C24 H24C 109.5 . . ?
H24A C24 H24C 109.5 . . ?
H24B C24 H24C 109.5 . . ?
Si3 C25 H25A 109.5 . . ?
Si3 C25 H25B 109.5 . . ?
H25A C25 H25B 109.5 . . ?
Si3 C25 H25C 109.5 . . ?
H25A C25 H25C 109.5 . . ?
H25B C25 H25C 109.5 . . ?
C27 C26 S7 111.61(11) . . ?
C27 C26 Si3 128.47(10) . . ?
S7 C26 Si3 119.69(8) . . ?
C26 C27 C28 115.49(12) . . ?
C26 C27 H27A 122.3 . . ?
C28 C27 H27A 122.3 . . ?
C27 C28 C30 143.62(12) . . ?
C27 C28 C29 107.42(11) . . ?
C30 C28 C29 108.35(11) . . ?
C28 C29 S7 113.44(10) . . ?
C28 C29 S8 114.13(10) . . ?
S7 C29 S8 132.19(9) . . ?
C31 C30 C28 114.27(12) . . ?
C31 C30 C32 112.60(12) . . ?
C28 C30 C32 133.11(11) . . ?
C30 C31 S9 114.75(11) . . ?
C30 C31 S8 113.83(11) . . ?
S9 C31 S8 131.42(7) . . ?
C33 C32 C10 124.37(12) . . ?
C33 C32 C30 108.09(11) . . ?
C10 C32 C30 127.52(12) . . ?
C32 C33 C12 130.40(12) . . ?
C32 C33 S9 115.30(11) . . ?
C12 C33 S9 113.98(11) . . ?
C11 C34 C35 132.19(14) . . ?
C11 C34 S10 118.57(10) . . ?
C35 C34 S10 108.86(12) . . ?
C34 C35 C13 121.02(14) . . ?
C34 C35 C36 114.43(14) . . ?
C13 C35 C36 124.50(11) . . ?
C37 C36 C38 111.92(13) . . ?
C37 C36 C35 109.61(11) . . ?
C38 C36 C35 138.45(14) . . ?
C36 C37 S10 115.17(12) . . ?
C36 C37 S11 113.61(9) . . ?
S10 C37 S11 131.12(11) . . ?
C40 C38 C39 113.09(14) . . ?
C40 C38 C36 110.68(14) . . ?
C39 C38 C36 136.22(14) . . ?
C41 C39 C38 114.41(15) . . ?
C41 C39 H39A 122.8 . . ?
C38 C39 H39A 122.8 . . ?
C38 C40 S12 110.91(13) . . ?
C38 C40 S11 114.97(12) . . ?
S12 C40 S11 134.01(11) . . ?
C39 C41 S12 107.81(12) . . ?
C39 C41 Si4 127.12(15) . . ?
S12 C41 Si4 125.06(12) . . ?
Si4 C42 H42A 109.5 . . ?
Si4 C42 H42B 109.5 . . ?
H42A C42 H42B 109.5 . . ?
Si4 C42 H42C 109.5 . . ?
H42A C42 H42C 109.5 . . ?
H42B C42 H42C 109.5 . . ?
Si4 C43 H43A 109.5 . . ?
Si4 C43 H43B 109.5 . . ?
H43A C43 H43B 109.5 . . ?
Si4 C43 H43C 109.5 . . ?
H43A C43 H43C 109.5 . . ?
H43B C43 H43C 109.5 . . ?
Si4 C44 H44A 109.5 . . ?
Si4 C44 H44B 109.5 . . ?
H44A C44 H44B 109.5 . . ?
Si4 C44 H44C 109.5 . . ?
H44A C44 H44C 109.5 . . ?
H44B C44 H44C 109.5 . . ?

loop_
_geom_bond_atom_site_label_1
_geom_bond_atom_site_label_2
_geom_bond_distance
_geom_bond_site_symmetry_2
_geom_bond_publ_flag
S1 C4 1.7035(19) . ?
S1 C7 1.746(3) . ?
S2 C9 1.723(2) . ?
S2 C7 1.749(2) . ?
S3 C9 1.694(2) . ?
S3 C11 1.7650(16) . ?
S4 C12 1.708(2) . ?
S4 C14 1.7079(19) . ?
S5 C14 1.7522(18) . ?
S5 C17 1.759(2) . ?
S6 C19 1.666(2) . ?
S6 C17 1.695(2) . ?
S7 C26 1.6906(18) . ?
S7 C29 1.6930(17) . ?
S8 C29 1.7405(17) . ?
S8 C31 1.744(2) . ?
S9 C31 1.7033(17) . ?
S9 C33 1.742(2) . ?
S10 C37 1.7001(19) . ?
S10 C34 1.7894(19) . ?
S11 C37 1.743(2) . ?
S11 C40 1.752(2) . ?
S12 C40 1.689(2) . ?
S12 C41 1.779(2) . ?
Si1 C1 1.827(2) . ?
Si1 C3 1.865(2) . ?
Si1 C2 1.871(2) . ?
Si1 C4 1.887(2) . ?
Si2 C20 1.828(2) . ?
Si2 C21 1.830(2) . ?
Si2 C22 1.841(2) . ?
Si2 C19 1.9273(18) . ?
Si3 C25 1.819(2) . ?
Si3 C24 1.845(2) . ?
Si3 C23 1.865(2) . ?
Si3 C26 1.8803(18) . ?
Si4 C41 1.806(2) . ?
Si4 C44 1.851(2) . ?
Si4 C43 1.858(2) . ?
Si4 C42 1.876(2) . ?
C1 H1A 0.9600 . ?
C1 H1B 0.9600 . ?
C1 H1C 0.9600 . ?
C2 H2A 0.9600 . ?
C2 H2B 0.9600 . ?
C2 H2C 0.9600 . ?
C3 H3A 0.9600 . ?
C3 H3B 0.9600 . ?
C3 H3C 0.9600 . ?
C4 C5 1.340(3) . ?
C5 C6 1.440(2) . ?
C5 H5A 0.9300 . ?
C6 C7 1.402(2) . ?
C6 C8 1.416(2) . ?
C8 C10 1.368(2) . ?
C8 C9 1.407(2) . ?
C10 C11 1.404(2) . ?
C10 C32 1.4569(19) . ?
C11 C34 1.356(2) . ?
C12 C13 1.368(2) . ?
C12 C33 1.505(2) . ?
C13 C35 1.449(2) . ?
C13 C15 1.477(2) . ?
C14 C15 1.375(2) . ?
C15 C16 1.451(2) . ?
C16 C17 1.371(2) . ?
C16 C18 1.410(2) . ?
C18 C19 1.3994(19) . ?
C18 H18A 0.9300 . ?
C20 H20A 0.9600 . ?
C20 H20B 0.9600 . ?
C20 H20C 0.9600 . ?
C21 H21A 0.9600 . ?
C21 H21B 0.9600 . ?
C21 H21C 0.9600 . ?
C22 H22A 0.9600 . ?
C22 H22B 0.9600 . ?
C22 H22C 0.9600 . ?
C23 H23A 0.9600 . ?
C23 H23B 0.9600 . ?
C23 H23C 0.9600 . ?
C24 H24A 0.9600 . ?
C24 H24B 0.9600 . ?
C24 H24C 0.9600 . ?
C25 H25A 0.9600 . ?
C25 H25B 0.9600 . ?
C25 H25C 0.9600 . ?
C26 C27 1.378(2) . ?
C27 C28 1.4036(19) . ?
C27 H27A 0.9300 . ?
C28 C30 1.417(2) . ?
C28 C29 1.440(2) . ?
C30 C31 1.3697(18) . ?
C30 C32 1.461(2) . ?
C32 C33 1.389(2) . ?
C34 C35 1.3953(19) . ?
C35 C36 1.467(2) . ?
C36 C37 1.380(2) . ?
C36 C38 1.450(2) . ?
C38 C40 1.360(2) . ?
C38 C39 1.440(2) . ?
C39 C41 1.349(3) . ?
C39 H39A 0.9300 . ?
C42 H42A 0.9600 . ?
C42 H42B 0.9600 . ?
C42 H42C 0.9600 . ?
C43 H43A 0.9600 . ?
C43 H43B 0.9600 . ?
C43 H43C 0.9600 . ?
C44 H44A 0.9600 . ?
C44 H44B 0.9600 . ?
C44 H44C 0.9600 . ?

loop_
_geom_torsion_atom_site_label_1
_geom_torsion_atom_site_label_2
_geom_torsion_atom_site_label_3
_geom_torsion_atom_site_label_4
_geom_torsion
_geom_torsion_site_symmetry_1
_geom_torsion_site_symmetry_2
_geom_torsion_site_symmetry_3
_geom_torsion_site_symmetry_4
_geom_torsion_publ_flag
C7 S1 C4 C5 -0.24(13) . . . . ?
C7 S1 C4 Si1 179.34(11) . . . . ?
C1 Si1 C4 C5 91.61(16) . . . . ?
C3 Si1 C4 C5 -27.17(18) . . . . ?
C2 Si1 C4 C5 -154.86(15) . . . . ?
C1 Si1 C4 S1 -87.91(12) . . . . ?
C3 Si1 C4 S1 153.32(10) . . . . ?
C2 Si1 C4 S1 25.62(12) . . . . ?
S1 C4 C5 C6 -1.30(18) . . . . ?
Si1 C4 C5 C6 179.16(11) . . . . ?
C4 C5 C6 C7 2.46(19) . . . . ?
C4 C5 C6 C8 178.99(17) . . . . ?
C8 C6 C7 S1 179.74(11) . . . . ?
C5 C6 C7 S1 -2.60(17) . . . . ?
C8 C6 C7 S2 -0.32(18) . . . . ?
C5 C6 C7 S2 177.33(11) . . . . ?
C4 S1 C7 C6 1.77(14) . . . . ?
C4 S1 C7 S2 -178.16(15) . . . . ?
C9 S2 C7 C6 1.26(13) . . . . ?
C9 S2 C7 S1 -178.81(15) . . . . ?
C7 C6 C8 C10 179.03(17) . . . . ?
C5 C6 C8 C10 2.7(3) . . . . ?
C7 C6 C8 C9 -1.10(17) . . . . ?
C5 C6 C8 C9 -177.48(18) . . . . ?
C10 C8 C9 S3 -1.62(15) . . . . ?
C6 C8 C9 S3 178.48(10) . . . . ?
C10 C8 C9 S2 -177.94(10) . . . . ?
C6 C8 C9 S2 2.15(15) . . . . ?
C11 S3 C9 C8 3.99(11) . . . . ?
C11 S3 C9 S2 179.60(11) . . . . ?
C7 S2 C9 C8 -1.99(12) . . . . ?
C7 S2 C9 S3 -177.46(12) . . . . ?
C9 C8 C10 C11 -2.61(17) . . . . ?
C6 C8 C10 C11 177.26(15) . . . . ?
C9 C8 C10 C32 -179.16(12) . . . . ?
C6 C8 C10 C32 0.7(3) . . . . ?
C8 C10 C11 C34 175.65(13) . . . . ?
C32 C10 C11 C34 -7.7(2) . . . . ?
C8 C10 C11 S3 5.43(14) . . . . ?
C32 C10 C11 S3 -177.90(10) . . . . ?
C9 S3 C11 C34 -176.85(11) . . . . ?
C9 S3 C11 C10 -5.28(10) . . . . ?
C14 S4 C12 C13 -1.83(9) . . . . ?
C14 S4 C12 C33 179.95(10) . . . . ?
C33 C12 C13 C35 -9.82(19) . . . . ?
S4 C12 C13 C35 172.06(9) . . . . ?
C33 C12 C13 C15 177.26(11) . . . . ?
S4 C12 C13 C15 -0.87(12) . . . . ?
C12 S4 C14 C15 4.23(10) . . . . ?
C12 S4 C14 S5 177.87(9) . . . . ?
C17 S5 C14 C15 -4.69(10) . . . . ?
C17 S5 C14 S4 -178.26(10) . . . . ?
S4 C14 C15 C16 178.28(9) . . . . ?
S5 C14 C15 C16 3.40(14) . . . . ?
S4 C14 C15 C13 -5.48(14) . . . . ?
S5 C14 C15 C13 179.64(8) . . . . ?
C12 C13 C15 C14 4.02(14) . . . . ?
C35 C13 C15 C14 -169.44(10) . . . . ?
C12 C13 C15 C16 178.97(14) . . . . ?
C35 C13 C15 C16 5.5(2) . . . . ?
C14 C15 C16 C17 0.40(15) . . . . ?
C13 C15 C16 C17 -174.55(13) . . . . ?
C14 C15 C16 C18 178.02(13) . . . . ?
C13 C15 C16 C18 3.1(3) . . . . ?
C18 C16 C17 S6 1.40(14) . . . . ?
C15 C16 C17 S6 179.65(9) . . . . ?
C18 C16 C17 S5 177.71(8) . . . . ?
C15 C16 C17 S5 -4.04(14) . . . . ?
C19 S6 C17 C16 -4.69(10) . . . . ?
C19 S6 C17 S5 179.78(10) . . . . ?
C14 S5 C17 C16 4.98(10) . . . . ?
C14 S5 C17 S6 -179.52(10) . . . . ?
C17 C16 C18 C19 3.54(14) . . . . ?
C15 C16 C18 C19 -174.05(13) . . . . ?
C16 C18 C19 S6 -7.31(12) . . . . ?
C16 C18 C19 Si2 176.68(8) . . . . ?
C17 S6 C19 C18 6.96(9) . . . . ?
C17 S6 C19 Si2 -176.99(7) . . . . ?
C20 Si2 C19 C18 20.49(12) . . . . ?
C21 Si2 C19 C18 -91.65(13) . . . . ?
C22 Si2 C19 C18 140.20(11) . . . . ?
C20 Si2 C19 S6 -155.27(9) . . . . ?
C21 Si2 C19 S6 92.58(12) . . . . ?
C22 Si2 C19 S6 -35.56(10) . . . . ?
C29 S7 C26 C27 2.19(12) . . . . ?
C29 S7 C26 Si3 -172.75(9) . . . . ?
C25 Si3 C26 C27 119.31(14) . . . . ?
C24 Si3 C26 C27 -126.35(14) . . . . ?
C23 Si3 C26 C27 -7.99(17) . . . . ?
C25 Si3 C26 S7 -66.70(12) . . . . ?
C24 Si3 C26 S7 47.64(11) . . . . ?
C23 Si3 C26 S7 166.00(10) . . . . ?
S7 C26 C27 C28 -0.33(17) . . . . ?
Si3 C26 C27 C28 174.05(11) . . . . ?
C26 C27 C28 C30 -171.37(19) . . . . ?
C26 C27 C28 C29 -2.16(18) . . . . ?
C27 C28 C29 S7 3.78(15) . . . . ?
C30 C28 C29 S7 177.07(10) . . . . ?
C27 C28 C29 S8 178.83(10) . . . . ?
C30 C28 C29 S8 -7.89(16) . . . . ?
C26 S7 C29 C28 -3.52(12) . . . . ?
C26 S7 C29 S8 -177.40(12) . . . . ?
C31 S8 C29 C28 6.14(12) . . . . ?
C31 S8 C29 S7 179.99(13) . . . . ?
C27 C28 C30 C31 175.0(2) . . . . ?
C29 C28 C30 C31 5.82(17) . . . . ?
C27 C28 C30 C32 -7.0(3) . . . . ?
C29 C28 C30 C32 -176.18(15) . . . . ?
C28 C30 C31 S9 178.56(10) . . . . ?
C32 C30 C31 S9 0.15(16) . . . . ?
C28 C30 C31 S8 -1.44(17) . . . . ?
C32 C30 C31 S8 -179.86(10) . . . . ?
C33 S9 C31 C30 -1.25(12) . . . . ?
C33 S9 C31 S8 178.76(12) . . . . ?
C29 S8 C31 C30 -2.68(12) . . . . ?
C29 S8 C31 S9 177.31(12) . . . . ?
C8 C10 C32 C33 -126.94(16) . . . . ?
C11 C10 C32 C33 56.7(2) . . . . ?
C8 C10 C32 C30 51.5(2) . . . . ?
C11 C10 C32 C30 -124.82(16) . . . . ?
C31 C30 C32 C33 1.40(17) . . . . ?
C28 C30 C32 C33 -176.63(15) . . . . ?
C31 C30 C32 C10 -177.25(14) . . . . ?
C28 C30 C32 C10 4.7(3) . . . . ?
C10 C32 C33 C12 3.3(3) . . . . ?
C30 C32 C33 C12 -175.36(15) . . . . ?
C10 C32 C33 S9 176.33(11) . . . . ?
C30 C32 C33 S9 -2.37(16) . . . . ?
C13 C12 C33 C32 -54.0(2) . . . . ?
S4 C12 C33 C32 123.99(17) . . . . ?
C13 C12 C33 S9 132.89(12) . . . . ?
S4 C12 C33 S9 -49.08(14) . . . . ?
C31 S9 C33 C32 2.15(13) . . . . ?
C31 S9 C33 C12 176.31(12) . . . . ?
C10 C11 C34 C35 -57.6(2) . . . . ?
S3 C11 C34 C35 111.86(14) . . . . ?
C10 C11 C34 S10 130.48(13) . . . . ?
S3 C11 C34 S10 -60.10(12) . . . . ?
C37 S10 C34 C11 175.31(10) . . . . ?
C37 S10 C34 C35 1.59(9) . . . . ?
C11 C34 C35 C13 7.3(2) . . . . ?
S10 C34 C35 C13 179.82(9) . . . . ?
C11 C34 C35 C36 -175.35(12) . . . . ?
S10 C34 C35 C36 -2.81(13) . . . . ?
C12 C13 C35 C34 55.94(17) . . . . ?
C15 C13 C35 C34 -131.97(13) . . . . ?
C12 C13 C35 C36 -121.16(14) . . . . ?
C15 C13 C35 C36 50.93(16) . . . . ?
C34 C35 C36 C37 2.87(14) . . . . ?
C13 C35 C36 C37 -179.86(11) . . . . ?
C34 C35 C36 C38 -175.41(13) . . . . ?
C13 C35 C36 C38 1.9(2) . . . . ?
C38 C36 C37 S10 177.20(8) . . . . ?
C35 C36 C37 S10 -1.57(13) . . . . ?
C38 C36 C37 S11 0.44(13) . . . . ?
C35 C36 C37 S11 -178.33(8) . . . . ?
C34 S10 C37 C36 0.03(10) . . . . ?
C34 S10 C37 S11 176.09(9) . . . . ?
C40 S11 C37 C36 -0.43(10) . . . . ?
C40 S11 C37 S10 -176.54(10) . . . . ?
C37 C36 C38 C40 -0.18(15) . . . . ?
C35 C36 C38 C40 178.07(14) . . . . ?
C37 C36 C38 C39 178.24(14) . . . . ?
C35 C36 C38 C39 -3.5(3) . . . . ?
C40 C38 C39 C41 0.10(17) . . . . ?
C36 C38 C39 C41 -178.30(14) . . . . ?
C39 C38 C40 S12 -2.16(15) . . . . ?
C36 C38 C40 S12 176.66(9) . . . . ?
C39 C38 C40 S11 -178.97(9) . . . . ?
C36 C38 C40 S11 -0.15(14) . . . . ?
C41 S12 C40 C38 2.75(11) . . . . ?
C41 S12 C40 S11 178.73(11) . . . . ?
C37 S11 C40 C38 0.33(11) . . . . ?
C37 S11 C40 S12 -175.52(12) . . . . ?
C38 C39 C41 S12 1.87(15) . . . . ?
C38 C39 C41 Si4 -179.03(11) . . . . ?
C40 S12 C41 C39 -2.64(12) . . . . ?
C40 S12 C41 Si4 178.24(10) . . . . ?
C44 Si4 C41 C39 -147.98(14) . . . . ?
C43 Si4 C41 C39 90.03(17) . . . . ?
C42 Si4 C41 C39 -22.83(19) . . . . ?
C44 Si4 C41 S12 30.97(13) . . . . ?
C43 Si4 C41 S12 -91.02(14) . . . . ?
C42 Si4 C41 S12 156.12(14) . . . . ?

loop_
_cod_related_entry_id
_cod_related_entry_database
_cod_related_entry_code
1 ChemSpider 30658866
